data_4322346
loop_
_publ_author_name
'Jos\'e Vicente'
'Mar\'ia Teresa Chicote'
'Pablo Gonz\'alez-Herrero'
'Peter G. Jones'
'Mark G. Humphrey'
'Marie P. Cifuentes'
'Marek Samoc'
'Barry Luther-Davies'

_publ_section_title
;
 Complexes with S-Donor Ligands. 7. New 1,1-Ethylenedithiolato Complexes
 of Thallium(I), Gold(I), and Gold(III): Syntheses, Structure, and
 Molecular cubic Hyperpolarizabilities
;
_journal_name_full 'Inorganic Chemistry'
_journal_page_first 5018
_journal_page_last 5026
_journal_paper_doi 10.1021/ic990379u
_journal_volume 38
_journal_year 1999
_chemical_formula_sum 'C43.5 H39 Au Cl2 N O2.5 P2 S2'
_chemical_formula_weight 1009.68
_chemical_name_systematic
;
 ?
;
_space_group_IT_number 2
_symmetry_cell_setting triclinic
_symmetry_space_group_name_Hall '-P 1'
_symmetry_space_group_name_H-M 'P -1'
_atom_sites_solution_hydrogens geom
_atom_sites_solution_primary Patterson
_atom_sites_solution_secondary difmap
_audit_creation_method SHELXL
_cell_angle_alpha 101.078(10)
_cell_angle_beta 98.179(10)
_cell_angle_gamma 102.857(10)
_cell_formula_units_Z 4
_cell_length_a 9.8414(14)
_cell_length_b 17.337(2)
_cell_length_c 26.086(3)
_cell_measurement_reflns_used 64
_cell_measurement_temperature 173(2)
_cell_measurement_theta_max 12.5
_cell_measurement_theta_min 3.5
_cell_volume 4178.0(10)
_computing_cell_refinement 'Siemens XSCANS'
_computing_data_collection 'Siemens XSCANS'
_computing_data_reduction 'Siemens XSCANS'
_computing_molecular_graphics 'Siemens XP'
_computing_publication_material SHELXL-93
_computing_structure_refinement 'SHELXL-93 (Sheldrick, 1993)'
_computing_structure_solution 'SHELXS-86 (Sheldrick, 1990)'
_diffrn_ambient_temperature 173(2)
_diffrn_measurement_device 'Siemens P4'
_diffrn_measurement_method \w-scans
_diffrn_radiation_monochromator graphite
_diffrn_radiation_source 'fine-focus sealed tube'
_diffrn_radiation_type MoK\a
_diffrn_radiation_wavelength 0.71073
_diffrn_reflns_av_R_equivalents 0.0250
_diffrn_reflns_av_sigmaI/netI 0.0593
_diffrn_reflns_limit_h_max 11
_diffrn_reflns_limit_h_min -11
_diffrn_reflns_limit_k_max 19
_diffrn_reflns_limit_k_min -19
_diffrn_reflns_limit_l_max 30
_diffrn_reflns_limit_l_min -30
_diffrn_reflns_number 14761
_diffrn_reflns_theta_max 25.00
_diffrn_reflns_theta_min 3.04
_diffrn_standards_decay_% 2
_diffrn_standards_interval_count 247
_diffrn_standards_number 3
_exptl_absorpt_coefficient_mu 3.865
_exptl_absorpt_correction_T_max 1.000
_exptl_absorpt_correction_T_min 0.606
_exptl_absorpt_correction_type Psi-scans
_exptl_crystal_colour yellow
_exptl_crystal_density_diffrn 1.605
_exptl_crystal_description block
_exptl_crystal_F_000 2008
_exptl_crystal_size_max 0.45
_exptl_crystal_size_mid 0.25
_exptl_crystal_size_min 0.15
_refine_diff_density_max 1.127
_refine_diff_density_min -0.881
_refine_diff_density_rms 0.094
_refine_ls_extinction_method none
_refine_ls_goodness_of_fit_all 0.898
_refine_ls_goodness_of_fit_obs 1.002
_refine_ls_hydrogen_treatment 'rigid methyls, others riding'
_refine_ls_matrix_type full
_refine_ls_number_parameters 957
_refine_ls_number_reflns 14587
_refine_ls_number_restraints 815
_refine_ls_restrained_S_all 0.874
_refine_ls_restrained_S_obs 0.965
_refine_ls_R_factor_all 0.0544
_refine_ls_R_factor_obs 0.0311
_refine_ls_shift/esd_max -0.002
_refine_ls_shift/esd_mean 0.000
_refine_ls_structure_factor_coef Fsqd
_refine_ls_weighting_details 'w=1/[\s^2^(Fo^2^)+(0.0312P)^2^] where P=(Fo^2^+2Fc^2^)/3'
_refine_ls_weighting_scheme calc
_refine_ls_wR_factor_all 0.0646
_refine_ls_wR_factor_obs 0.0605
_reflns_number_observed 10531
_reflns_number_total 14587
_reflns_observed_criterion >2sigma(I)
_cod_data_source_file ic990379u.cif
_cod_data_source_block mayo
_cod_depositor_comments
;
The following automatic conversions were performed:

'_geom_bond_publ_flag' value 'Y' changed to 'y' according to the
built-in table from CIF Core dictionary named 'cif_core.dic' version
2.4.1 from 2010-06-29 (26 times).

'_geom_angle_publ_flag' value 'Y'
changed to 'y' according to the built-in table from CIF Core
dictionary named 'cif_core.dic' version 2.4.1 from 2010-06-29 (40
times).

Automatic conversion script
Id: cif_fix_values 1673 2011-04-08 12:14:43Z adriana 

The following automatic conversions were performed:

'_refine_ls_weighting_scheme' value 'calc
w=1/[\s^2^(Fo^2^)+(0.0312P)^2^] where P=(Fo^2^+2Fc^2^)/3' was changed
to 'calc'. New tag '_refine_ls_weighting_details' was created. The
value of the new tag was set to 'w=1/[\s^2^(Fo^2^)+(0.0312P)^2^]
where P=(Fo^2^+2Fc^2^)/3'.

Automatic conversion script
Id: cif_fix_values 3143 2015-03-26 13:38:13Z robertas 
;
_cod_original_cell_volume 4178.0(9)
_cod_original_formula_sum 'C43.50 H39 Au Cl2 N O2.50 P2 S2'
_cod_database_code 4322346

loop_
_symmetry_equiv_pos_as_xyz
'x, y, z'
'-x, -y, -z'

loop_
_atom_site_aniso_label
_atom_site_aniso_U_11
_atom_site_aniso_U_22
_atom_site_aniso_U_33
_atom_site_aniso_U_23
_atom_site_aniso_U_13
_atom_site_aniso_U_12
Au1 0.02616(11) 0.03117(12) 0.02689(11) 0.00259(9) 0.00451(8) 0.00850(9)
S1 0.0276(7) 0.0325(7) 0.0298(6) 0.0073(6) 0.0000(5) 0.0084(6)
S2 0.0329(7) 0.0360(8) 0.0307(7) 0.0097(6) 0.0027(5) 0.0100(6)
Cl1 0.0251(7) 0.0549(9) 0.0493(8) 0.0186(7) 0.0023(6) 0.0107(6)
Cl2 0.0425(8) 0.0413(8) 0.0564(9) 0.0152(7) 0.0148(7) 0.0052(7)
C1 0.037(3) 0.032(3) 0.018(2) -0.001(2) 0.005(2) 0.014(2)
C2 0.040(3) 0.047(4) 0.076(4) 0.017(3) 0.018(3) 0.011(3)
C3 0.035(3) 0.039(3) 0.035(3) -0.001(2) 0.002(2) 0.006(2)
C4 0.026(2) 0.034(3) 0.020(2) -0.004(2) 0.000(2) 0.010(2)
C5 0.032(3) 0.041(3) 0.020(2) -0.004(2) 0.002(2) 0.011(2)
C6 0.034(3) 0.076(4) 0.041(3) 0.021(3) 0.008(3) 0.024(3)
O1 0.043(2) 0.046(2) 0.053(2) 0.019(2) -0.002(2) 0.005(2)
O2 0.038(2) 0.040(2) 0.043(2) 0.011(2) -0.001(2) 0.015(2)
Au1' 0.03937(13) 0.02232(11) 0.02049(10) 0.00472(8) 0.00159(8) -0.00316(9)
S1' 0.0341(7) 0.0281(7) 0.0247(6) 0.0101(5) -0.0011(5) 0.0021(6)
S2' 0.0360(7) 0.0302(7) 0.0293(7) 0.0133(6) -0.0071(5) -0.0041(6)
Cl1' 0.0967(12) 0.0293(8) 0.0306(7) 0.0136(6) -0.0045(7) -0.0063(8)
Cl2' 0.0721(11) 0.0449(9) 0.0511(9) 0.0194(7) -0.0281(8) -0.0294(8)
C1' 0.033(3) 0.026(3) 0.017(2) 0.007(2) 0.003(2) 0.007(2)
C2' 0.066(4) 0.050(4) 0.060(4) 0.032(3) -0.005(3) -0.014(3)
C3' 0.040(3) 0.034(3) 0.035(3) 0.008(2) -0.001(2) -0.002(2)
C4' 0.029(3) 0.028(3) 0.025(2) 0.005(2) 0.005(2) 0.003(2)
C5' 0.024(3) 0.034(3) 0.029(3) 0.004(2) 0.005(2) 0.000(2)
C6' 0.036(3) 0.047(3) 0.037(3) 0.007(3) -0.004(2) -0.014(3)
O1' 0.061(3) 0.045(2) 0.051(2) 0.029(2) -0.018(2) -0.013(2)
O2' 0.039(2) 0.044(2) 0.042(2) 0.017(2) -0.007(2) 0.001(2)
P1 0.0232(6) 0.0221(7) 0.0175(6) 0.0056(5) 0.0028(5) 0.0064(5)
P2 0.0234(6) 0.0217(6) 0.0184(6) 0.0053(5) 0.0020(5) 0.0086(5)
N1 0.032(2) 0.025(2) 0.021(2) 0.008(2) 0.005(2) 0.012(2)
C11 0.029(3) 0.027(3) 0.021(2) 0.012(2) 0.003(2) 0.008(2)
C12 0.037(3) 0.027(3) 0.042(3) 0.014(2) 0.015(2) 0.008(2)
C13 0.049(3) 0.044(3) 0.061(4) 0.031(3) 0.030(3) 0.025(3)
C14 0.024(3) 0.057(4) 0.074(4) 0.039(3) 0.017(3) 0.012(3)
C15 0.031(3) 0.048(4) 0.053(4) 0.013(3) -0.001(3) -0.008(3)
C16 0.034(3) 0.031(3) 0.036(3) 0.008(2) 0.007(2) 0.002(2)
C21 0.028(3) 0.027(3) 0.018(2) 0.008(2) 0.001(2) 0.004(2)
C22 0.048(3) 0.032(3) 0.027(3) 0.007(2) -0.004(2) 0.010(3)
C23 0.069(4) 0.045(3) 0.024(3) 0.002(2) -0.004(3) 0.006(3)
C24 0.050(4) 0.061(4) 0.027(3) 0.015(3) -0.007(2) 0.009(3)
C25 0.057(4) 0.059(4) 0.032(3) 0.019(3) -0.005(3) 0.028(3)
C26 0.048(3) 0.042(3) 0.026(3) 0.010(2) 0.001(2) 0.020(3)
C31 0.025(2) 0.022(2) 0.016(2) 0.005(2) 0.002(2) 0.009(2)
C32 0.020(2) 0.033(3) 0.033(3) 0.005(2) 0.002(2) 0.007(2)
C33 0.030(3) 0.030(3) 0.036(3) 0.009(2) 0.007(2) 0.004(2)
C34 0.037(3) 0.022(3) 0.022(2) 0.005(2) 0.006(2) 0.004(2)
C35 0.026(2) 0.029(3) 0.029(3) 0.007(2) 0.006(2) 0.012(2)
C36 0.022(2) 0.027(3) 0.026(2) 0.007(2) 0.006(2) 0.007(2)
C41 0.023(2) 0.022(2) 0.024(2) 0.005(2) 0.005(2) 0.008(2)
C42 0.048(3) 0.029(3) 0.029(3) 0.009(2) 0.012(2) 0.011(2)
C43 0.050(3) 0.025(3) 0.056(3) 0.015(3) 0.030(3) 0.015(3)
C44 0.045(3) 0.023(3) 0.056(3) -0.004(2) 0.018(3) 0.007(3)
C45 0.040(3) 0.034(3) 0.032(3) -0.001(2) 0.005(2) 0.013(2)
C46 0.033(3) 0.030(3) 0.027(2) 0.004(2) 0.004(2) 0.014(2)
C51 0.025(2) 0.027(3) 0.030(2) 0.008(2) 0.004(2) 0.015(2)
C52 0.028(3) 0.028(3) 0.022(2) 0.007(2) 0.003(2) 0.009(2)
C53 0.035(3) 0.032(3) 0.030(3) 0.010(2) 0.011(2) 0.010(2)
C54 0.025(3) 0.036(3) 0.053(3) 0.002(3) 0.012(2) 0.002(2)
C55 0.021(3) 0.063(4) 0.033(3) 0.000(3) -0.004(2) 0.005(3)
C56 0.026(3) 0.047(3) 0.021(2) 0.009(2) 0.003(2) 0.012(2)
C61 0.027(2) 0.023(2) 0.015(2) 0.004(2) 0.003(2) 0.013(2)
C62 0.032(3) 0.030(3) 0.029(3) 0.011(2) 0.005(2) 0.011(2)
C63 0.020(3) 0.043(3) 0.045(3) 0.008(3) -0.001(2) 0.015(2)
C64 0.044(3) 0.040(3) 0.028(3) 0.012(2) 0.003(2) 0.029(3)
C65 0.043(3) 0.027(3) 0.033(3) 0.012(2) 0.008(2) 0.014(2)
C66 0.025(3) 0.029(3) 0.024(2) 0.002(2) 0.001(2) 0.010(2)
P3 0.0204(6) 0.0174(6) 0.0188(6) 0.0046(5) 0.0019(5) 0.0039(5)
P4 0.0202(6) 0.0201(6) 0.0210(6) 0.0044(5) 0.0040(5) 0.0028(5)
N2 0.023(2) 0.017(2) 0.022(2) 0.004(2) 0.005(2) 0.005(2)
C71 0.022(2) 0.024(3) 0.017(2) 0.004(2) 0.002(2) 0.008(2)
C72 0.031(3) 0.024(3) 0.027(2) 0.005(2) 0.004(2) 0.001(2)
C73 0.041(3) 0.033(3) 0.022(2) 0.012(2) 0.002(2) 0.011(2)
C74 0.038(3) 0.039(3) 0.024(3) 0.007(2) -0.001(2) 0.013(2)
C75 0.039(3) 0.032(3) 0.033(3) 0.004(2) -0.007(2) -0.007(2)
C76 0.041(3) 0.022(3) 0.023(2) 0.006(2) -0.001(2) -0.001(2)
C81 0.022(2) 0.020(2) 0.022(2) 0.003(2) -0.004(2) 0.002(2)
C82 0.030(3) 0.022(3) 0.029(3) 0.006(2) 0.007(2) 0.006(2)
C83 0.044(3) 0.021(3) 0.037(3) 0.010(2) 0.009(2) 0.000(2)
C84 0.047(3) 0.024(3) 0.051(3) 0.014(2) -0.001(3) 0.013(2)
C85 0.041(3) 0.028(3) 0.060(4) 0.001(3) 0.011(3) 0.019(3)
C86 0.029(3) 0.030(3) 0.036(3) 0.007(2) 0.005(2) 0.006(2)
C91 0.017(2) 0.018(2) 0.022(2) 0.007(2) 0.002(2) 0.003(2)
C92 0.022(2) 0.026(3) 0.025(2) 0.010(2) 0.002(2) 0.008(2)
C93 0.032(3) 0.033(3) 0.019(2) 0.011(2) 0.003(2) 0.007(2)
C94 0.035(3) 0.031(3) 0.028(2) 0.009(2) 0.013(2) 0.011(2)
C95 0.043(3) 0.043(3) 0.045(3) 0.022(3) 0.012(3) 0.028(3)
C96 0.030(3) 0.040(3) 0.020(2) 0.009(2) 0.005(2) 0.013(2)
C101 0.019(2) 0.022(3) 0.031(3) 0.004(2) 0.004(2) 0.006(2)
C102 0.032(3) 0.034(3) 0.037(3) 0.006(2) 0.000(2) 0.009(2)
C103 0.044(3) 0.034(3) 0.062(4) 0.013(3) -0.003(3) 0.017(3)
C104 0.033(3) 0.026(3) 0.087(4) 0.007(3) 0.014(3) 0.015(2)
C105 0.041(3) 0.025(3) 0.059(3) -0.002(3) 0.021(3) 0.002(2)
C106 0.032(3) 0.020(3) 0.041(3) 0.007(2) 0.013(2) 0.001(2)
C111 0.023(2) 0.029(3) 0.026(2) 0.014(2) 0.006(2) 0.009(2)
C112 0.022(3) 0.037(3) 0.029(3) 0.015(2) 0.002(2) 0.005(2)
C113 0.026(3) 0.050(3) 0.044(3) 0.030(3) 0.002(2) 0.001(2)
C114 0.027(3) 0.066(4) 0.044(3) 0.040(3) 0.016(2) 0.018(3)
C115 0.048(3) 0.053(3) 0.039(3) 0.022(3) 0.021(3) 0.024(3)
C116 0.035(3) 0.033(3) 0.031(3) 0.012(2) 0.010(2) 0.008(2)
C121 0.018(2) 0.040(3) 0.018(2) 0.005(2) 0.008(2) 0.008(2)
C122 0.023(2) 0.033(3) 0.025(2) 0.005(2) 0.005(2) 0.011(2)
C123 0.037(3) 0.049(3) 0.035(3) 0.019(2) 0.012(2) 0.020(3)
C124 0.024(3) 0.077(4) 0.026(3) 0.024(3) 0.005(2) 0.016(3)
C125 0.022(3) 0.066(4) 0.021(2) 0.006(2) 0.002(2) -0.003(3)
C126 0.022(3) 0.041(3) 0.027(3) 0.007(2) 0.008(2) 0.000(2)

loop_
_atom_site_label
_atom_site_type_symbol
_atom_site_fract_x
_atom_site_fract_y
_atom_site_fract_z
_atom_site_U_iso_or_equiv
_atom_site_thermal_displace_type
_atom_site_occupancy
_atom_site_calc_flag
_atom_site_refinement_flags
_atom_site_disorder_group
Au1 Au 0.86664(2) 0.660207(12) 0.585995(7) 0.02853(6) Uani 1 d . .
S1 S 0.67953(12) 0.55947(8) 0.59326(5) 0.0304(3) Uani 1 d . .
S2 S 0.66873(13) 0.67725(8) 0.53578(5) 0.0331(3) Uani 1 d . .
Cl1 Cl 1.03397(13) 0.62285(9) 0.64449(5) 0.0426(3) Uani 1 d . .
Cl2 Cl 1.03202(14) 0.76864(8) 0.56830(6) 0.0466(3) Uani 1 d . .
C1 C 0.5634(5) 0.5977(3) 0.5549(2) 0.0288(11) Uani 1 d U .
C2 C 0.1982(5) 0.4709(4) 0.5622(2) 0.053(2) Uani 1 d U .
H2A H 0.1542(7) 0.4503(18) 0.5244(2) 0.064 Uiso 1 calc R .
H2B H 0.1576(8) 0.5144(6) 0.5780(12) 0.064 Uiso 1 calc R .
H2C H 0.1801(6) 0.4266(14) 0.5807(11) 0.064 Uiso 1 calc R .
C3 C 0.3560(5) 0.5037(3) 0.5676(2) 0.0388(12) Uani 1 d U .
C4 C 0.4177(5) 0.5713(3) 0.5444(2) 0.0280(10) Uani 1 d U .
C5 C 0.3416(5) 0.6164(3) 0.5122(2) 0.0325(11) Uani 1 d U .
C6 C 0.1831(5) 0.6031(4) 0.5038(2) 0.0477(15) Uani 1 d U .
H6A H 0.1530(6) 0.6067(19) 0.5382(2) 0.057 Uiso 1 calc R .
H6B H 0.1372(5) 0.5491(8) 0.4807(10) 0.057 Uiso 1 calc R .
H6C H 0.1559(6) 0.6448(11) 0.4870(11) 0.057 Uiso 1 calc R .
O1 O 0.4356(4) 0.4741(2) 0.59339(14) 0.0485(10) Uani 1 d U .
O2 O 0.4103(4) 0.6681(2) 0.49359(13) 0.0404(9) Uani 1 d U .
Au1' Au 0.01176(2) -0.195867(11) -0.013165(7) 0.02967(6) Uani 1 d . .
S1' S 0.21802(13) -0.11254(7) 0.03936(4) 0.0301(3) Uani 1 d . .
S2' S 0.05743(13) -0.08134(8) -0.04634(5) 0.0344(3) Uani 1 d . .
Cl1' Cl 0.0083(2) -0.30222(8) 0.03088(5) 0.0567(4) Uani 1 d . .
Cl2' Cl -0.1968(2) -0.26554(9) -0.07611(6) 0.0663(5) Uani 1 d . .
C1' C 0.2111(5) -0.0408(3) 0.0022(2) 0.0255(10) Uani 1 d U .
C2' C 0.3779(6) 0.1590(3) -0.0330(2) 0.062(2) Uani 1 d U .
H2'1 H 0.4744(10) 0.1521(7) -0.0320(14) 0.075 Uiso 1 calc R .
H2'2 H 0.3773(28) 0.2014(6) -0.0023(8) 0.075 Uiso 1 calc R .
H2'3 H 0.3466(23) 0.1749(12) -0.0659(7) 0.075 Uiso 1 calc R .
C3' C 0.2793(5) 0.0805(3) -0.0314(2) 0.0389(13) Uani 1 d U .
C4' C 0.3075(5) 0.0328(3) 0.0085(2) 0.0284(11) Uani 1 d U .
C5' C 0.4289(5) 0.0532(3) 0.0534(2) 0.0307(11) Uani 1 d U .
C6' C 0.5349(5) 0.1348(3) 0.0701(2) 0.0450(14) Uani 1 d U .
H6'1 H 0.4847(5) 0.1777(3) 0.0752(11) 0.054 Uiso 1 calc R .
H6'2 H 0.5913(22) 0.1417(8) 0.0424(6) 0.054 Uiso 1 calc R .
H6'3 H 0.5979(21) 0.1381(8) 0.1036(7) 0.054 Uiso 1 calc R .
O1' O 0.1706(4) 0.0537(2) -0.06545(15) 0.0569(12) Uani 1 d U .
O2' O 0.4427(4) 0.0021(2) 0.07913(13) 0.0437(9) Uani 1 d U .
P1 P 0.43578(12) 0.06215(7) 0.35823(4) 0.0208(3) Uani 1 d U .
P2 P 0.49032(12) -0.00525(7) 0.25287(4) 0.0208(3) Uani 1 d U .
N1 N 0.4728(4) -0.0003(2) 0.31286(13) 0.0252(9) Uani 1 d U .
C11 C 0.2562(5) 0.0236(3) 0.3668(2) 0.0247(10) Uani 1 d DU .
C12 C 0.1996(5) 0.0690(3) 0.4044(2) 0.0338(12) Uani 1 d DU .
H12 H 0.2559(5) 0.1198(3) 0.4260(2) 0.041 Uiso 1 calc R .
C13 C 0.0602(6) 0.0395(3) 0.4104(2) 0.0448(14) Uani 1 d DU .
H13 H 0.0206(6) 0.0704(3) 0.4357(2) 0.054 Uiso 1 calc R .
C14 C -0.0197(5) -0.0348(3) 0.3793(2) 0.0473(14) Uani 1 d DU .
H14 H -0.1146(5) -0.0552(3) 0.3833(2) 0.057 Uiso 1 calc R .
C15 C 0.0363(5) -0.0794(3) 0.3429(2) 0.0477(14) Uani 1 d DU .
H15 H -0.0197(5) -0.1307(3) 0.3219(2) 0.057 Uiso 1 calc R .
C16 C 0.1752(5) -0.0505(3) 0.3359(2) 0.0346(12) Uani 1 d DU .
H16 H 0.2134(5) -0.0816(3) 0.3102(2) 0.042 Uiso 1 calc R .
C21 C 0.5540(5) 0.0711(3) 0.4199(2) 0.0246(10) Uani 1 d DU .
C22 C 0.5798(5) 0.1389(3) 0.4616(2) 0.0375(13) Uani 1 d DU .
H22 H 0.5378(5) 0.1822(3) 0.4577(2) 0.045 Uiso 1 calc R .
C23 C 0.6677(6) 0.1425(3) 0.5090(2) 0.0495(15) Uani 1 d DU .
H23 H 0.6863(6) 0.1888(3) 0.5377(2) 0.059 Uiso 1 calc R .
C24 C 0.7278(6) 0.0801(3) 0.5150(2) 0.0477(14) Uani 1 d DU .
H24 H 0.7874(6) 0.0832(3) 0.5477(2) 0.057 Uiso 1 calc R .
C25 C 0.7022(6) 0.0135(4) 0.4740(2) 0.0472(14) Uani 1 d DU .
H25 H 0.7437(6) -0.0299(4) 0.4784(2) 0.057 Uiso 1 calc R .
C26 C 0.6154(5) 0.0087(3) 0.4257(2) 0.0378(13) Uani 1 d DU .
H26 H 0.5989(5) -0.0374(3) 0.3970(2) 0.045 Uiso 1 calc R .
C31 C 0.4487(4) 0.1622(3) 0.3466(2) 0.0208(10) Uani 1 d DU .
C32 C 0.5826(5) 0.2168(3) 0.3537(2) 0.0289(11) Uani 1 d DU .
H32 H 0.6660(5) 0.2027(3) 0.3675(2) 0.035 Uiso 1 calc R .
C33 C 0.5924(5) 0.2910(3) 0.3406(2) 0.0322(11) Uani 1 d DU .
H33 H 0.6829(5) 0.3281(3) 0.3457(2) 0.039 Uiso 1 calc R .
C34 C 0.4722(5) 0.3119(3) 0.3202(2) 0.0275(11) Uani 1 d DU .
H34 H 0.4804(5) 0.3629(3) 0.3109(2) 0.033 Uiso 1 calc R .
C35 C 0.3393(5) 0.2587(3) 0.3132(2) 0.0272(11) Uani 1 d DU .
H35 H 0.2567(5) 0.2737(3) 0.2995(2) 0.033 Uiso 1 calc R .
C36 C 0.3265(5) 0.1838(3) 0.3260(2) 0.0246(10) Uani 1 d DU .
H36 H 0.2355(5) 0.1472(3) 0.3208(2) 0.029 Uiso 1 calc R .
C41 C 0.4394(4) -0.1113(3) 0.2198(2) 0.0225(10) Uani 1 d DU .
C42 C 0.4367(5) -0.1694(3) 0.2505(2) 0.0345(12) Uani 1 d DU .
H42 H 0.4632(5) -0.1533(3) 0.2882(2) 0.041 Uiso 1 calc R .
C43 C 0.3940(5) -0.2519(3) 0.2244(2) 0.0399(13) Uani 1 d DU .
H43 H 0.3923(5) -0.2917(3) 0.2450(2) 0.048 Uiso 1 calc R .
C44 C 0.3550(5) -0.2767(3) 0.1705(2) 0.0423(13) Uani 1 d DU .
H44 H 0.3250(5) -0.3331(3) 0.1537(2) 0.051 Uiso 1 calc R .
C45 C 0.3596(5) -0.2193(3) 0.1404(2) 0.0362(12) Uani 1 d DU .
H45 H 0.3329(5) -0.2363(3) 0.1027(2) 0.043 Uiso 1 calc R .
C46 C 0.4028(5) -0.1368(3) 0.1645(2) 0.0298(11) Uani 1 d DU .
H46 H 0.4075(5) -0.0978(3) 0.1433(2) 0.036 Uiso 1 calc R .
C51 C 0.6702(5) 0.0393(3) 0.2484(2) 0.0257(10) Uani 1 d DU .
C52 C 0.7053(5) 0.0435(3) 0.1985(2) 0.0258(11) Uani 1 d DU .
H52 H 0.6357(5) 0.0191(3) 0.1669(2) 0.031 Uiso 1 calc R .
C53 C 0.8407(5) 0.0828(3) 0.1953(2) 0.0314(11) Uani 1 d DU .
H53 H 0.8646(5) 0.0852(3) 0.1615(2) 0.038 Uiso 1 calc R .
C54 C 0.9424(5) 0.1190(3) 0.2415(2) 0.0397(13) Uani 1 d DU .
H54 H 1.0351(5) 0.1475(3) 0.2393(2) 0.048 Uiso 1 calc R .
C55 C 0.9085(5) 0.1135(3) 0.2904(2) 0.0427(14) Uani 1 d DU .
H55 H 0.9788(5) 0.1373(3) 0.3219(2) 0.051 Uiso 1 calc R .
C56 C 0.7739(5) 0.0740(3) 0.2942(2) 0.0309(11) Uani 1 d DU .
H56 H 0.7518(5) 0.0704(3) 0.3281(2) 0.037 Uiso 1 calc R .
C61 C 0.3855(4) 0.0453(3) 0.2152(2) 0.0208(10) Uani 1 d DU .
C62 C 0.2450(5) 0.0058(3) 0.1911(2) 0.0290(11) Uani 1 d DU .
H62 H 0.2038(5) -0.0472(3) 0.1951(2) 0.035 Uiso 1 calc R .
C63 C 0.1651(5) 0.0447(3) 0.1610(2) 0.0360(12) Uani 1 d DU .
H63 H 0.0700(5) 0.0175(3) 0.1437(2) 0.043 Uiso 1 calc R .
C64 C 0.2229(5) 0.1215(3) 0.1564(2) 0.0344(12) Uani 1 d DU .
H64 H 0.1682(5) 0.1473(3) 0.1355(2) 0.041 Uiso 1 calc R .
C65 C 0.3601(5) 0.1622(3) 0.1817(2) 0.0324(11) Uani 1 d DU .
H65 H 0.3982(5) 0.2164(3) 0.1792(2) 0.039 Uiso 1 calc R .
C66 C 0.4429(5) 0.1240(3) 0.2108(2) 0.0263(11) Uani 1 d DU .
H66 H 0.5381(5) 0.1516(3) 0.2276(2) 0.032 Uiso 1 calc R .
P3 P 0.10985(12) 0.37646(7) 0.78594(4) 0.0191(2) Uani 1 d U .
P4 P 0.37704(12) 0.50482(7) 0.81602(4) 0.0208(3) Uani 1 d U .
N2 N 0.2632(4) 0.4254(2) 0.78139(13) 0.0208(8) Uani 1 d U .
C71 C -0.0082(4) 0.3578(3) 0.7228(2) 0.0213(10) Uani 1 d DU .
C72 C 0.0067(5) 0.4154(3) 0.6924(2) 0.0290(11) Uani 1 d DU .
H72 H 0.0831(5) 0.4630(3) 0.7038(2) 0.035 Uiso 1 calc R .
C73 C -0.0894(5) 0.4039(3) 0.6452(2) 0.0315(11) Uani 1 d DU .
H73 H -0.0801(5) 0.4442(3) 0.6249(2) 0.038 Uiso 1 calc R .
C74 C -0.1971(5) 0.3342(3) 0.6283(2) 0.0339(12) Uani 1 d DU .
H74 H -0.2618(5) 0.3257(3) 0.5958(2) 0.041 Uiso 1 calc R .
C75 C -0.2124(5) 0.2761(3) 0.6580(2) 0.0389(13) Uani 1 d DU .
H75 H -0.2878(5) 0.2280(3) 0.6460(2) 0.047 Uiso 1 calc R .
C76 C -0.1184(5) 0.2877(3) 0.7052(2) 0.0307(11) Uani 1 d DU .
H76 H -0.1293(5) 0.2476(3) 0.7255(2) 0.037 Uiso 1 calc R .
C81 C 0.1150(4) 0.2797(3) 0.7999(2) 0.0230(10) Uani 1 d DU .
C82 C 0.0354(5) 0.2458(3) 0.8344(2) 0.0273(11) Uani 1 d DU .
H82 H -0.0290(5) 0.2725(3) 0.8495(2) 0.033 Uiso 1 calc R .
C83 C 0.0506(5) 0.1736(3) 0.8463(2) 0.0349(12) Uani 1 d DU .
H83 H -0.0021(5) 0.1517(3) 0.8703(2) 0.042 Uiso 1 calc R .
C84 C 0.1401(5) 0.1333(3) 0.8241(2) 0.0406(13) Uani 1 d DU .
H84 H 0.1508(5) 0.0842(3) 0.8332(2) 0.049 Uiso 1 calc R .
C85 C 0.2151(5) 0.1642(3) 0.7883(2) 0.0426(13) Uani 1 d DU .
H85 H 0.2730(5) 0.1345(3) 0.7712(2) 0.051 Uiso 1 calc R .
C86 C 0.2062(5) 0.2383(3) 0.7772(2) 0.0318(11) Uani 1 d DU .
H86 H 0.2621(5) 0.2608(3) 0.7542(2) 0.038 Uiso 1 calc R .
C91 C 0.0342(4) 0.4289(3) 0.8365(2) 0.0193(9) Uani 1 d DU .
C92 C 0.0878(4) 0.4349(3) 0.8900(2) 0.0236(10) Uani 1 d DU .
H92 H 0.1561(4) 0.4065(3) 0.8993(2) 0.028 Uiso 1 calc R .
C93 C 0.0412(5) 0.4825(3) 0.9295(2) 0.0276(11) Uani 1 d DU .
H93 H 0.0769(5) 0.4857(3) 0.9658(2) 0.033 Uiso 1 calc R .
C94 C -0.0559(5) 0.5251(3) 0.9165(2) 0.0299(11) Uani 1 d DU .
H94 H -0.0851(5) 0.5590(3) 0.9437(2) 0.036 Uiso 1 calc R .
C95 C -0.1110(5) 0.5180(3) 0.8632(2) 0.0393(13) Uani 1 d DU .
H95 H -0.1799(5) 0.5461(3) 0.8540(2) 0.047 Uiso 1 calc R .
C96 C -0.0664(5) 0.4704(3) 0.8235(2) 0.0290(11) Uani 1 d DU .
H96 H -0.1046(5) 0.4661(3) 0.7872(2) 0.035 Uiso 1 calc R .
C101 C 0.3065(4) 0.5926(3) 0.8293(2) 0.0241(10) Uani 1 d DU .
C102 C 0.2705(5) 0.6281(3) 0.7870(2) 0.0354(12) Uani 1 d DU .
H102 H 0.2944(5) 0.6104(3) 0.7535(2) 0.042 Uiso 1 calc R .
C103 C 0.2005(6) 0.6888(3) 0.7941(2) 0.0467(14) Uani 1 d DU .
H103 H 0.1768(6) 0.7128(3) 0.7654(2) 0.056 Uiso 1 calc R .
C104 C 0.1644(5) 0.7150(3) 0.8426(2) 0.0481(14) Uani 1 d DU .
H104 H 0.1147(5) 0.7562(3) 0.8471(2) 0.058 Uiso 1 calc R .
C105 C 0.2014(5) 0.6807(3) 0.8848(2) 0.0431(13) Uani 1 d DU .
H105 H 0.1773(5) 0.6989(3) 0.9182(2) 0.052 Uiso 1 calc R .
C106 C 0.2730(5) 0.6203(3) 0.8786(2) 0.0313(11) Uani 1 d DU .
H106 H 0.2993(5) 0.5977(3) 0.9078(2) 0.038 Uiso 1 calc R .
C111 C 0.5148(5) 0.5280(3) 0.7790(2) 0.0246(10) Uani 1 d DU .
C112 C 0.6219(5) 0.6008(3) 0.7972(2) 0.0290(11) Uani 1 d DU .
H112 H 0.6159(5) 0.6401(3) 0.8271(2) 0.035 Uiso 1 calc R .
C113 C 0.7358(5) 0.6155(3) 0.7721(2) 0.0388(13) Uani 1 d DU .
H113 H 0.8084(5) 0.6648(3) 0.7845(2) 0.047 Uiso 1 calc R .
C114 C 0.7435(5) 0.5578(3) 0.7288(2) 0.0402(13) Uani 1 d DU .
H114 H 0.8222(5) 0.5679(3) 0.7115(2) 0.048 Uiso 1 calc R .
C115 C 0.6407(5) 0.4866(3) 0.7104(2) 0.0416(13) Uani 1 d DU .
H115 H 0.6480(5) 0.4477(3) 0.6805(2) 0.050 Uiso 1 calc R .
C116 C 0.5248(5) 0.4711(3) 0.7353(2) 0.0324(11) Uani 1 d DU .
H116 H 0.4527(5) 0.4217(3) 0.7224(2) 0.039 Uiso 1 calc R .
C121 C 0.4625(4) 0.4890(3) 0.8778(2) 0.0250(10) Uani 1 d DU .
C122 C 0.4480(4) 0.4108(3) 0.8847(2) 0.0264(10) Uani 1 d DU .
H122 H 0.3858(4) 0.3663(3) 0.8586(2) 0.032 Uiso 1 calc R .
C123 C 0.5232(5) 0.3966(3) 0.9294(2) 0.0367(12) Uani 1 d DU .
H123 H 0.5111(5) 0.3427(3) 0.9343(2) 0.044 Uiso 1 calc R .
C124 C 0.6157(5) 0.4605(3) 0.9669(2) 0.0400(13) Uani 1 d DU .
H124 H 0.6677(5) 0.4508(3) 0.9975(2) 0.048 Uiso 1 calc R .
C125 C 0.6330(5) 0.5392(3) 0.9600(2) 0.0393(13) Uani 1 d DU .
H125 H 0.6985(5) 0.5830(3) 0.9856(2) 0.047 Uiso 1 calc R .
C126 C 0.5557(4) 0.5547(3) 0.9161(2) 0.0308(11) Uani 1 d DU .
H126 H 0.5655(4) 0.6088(3) 0.9120(2) 0.037 Uiso 1 calc R .
C200 C 0.7065(9) 0.7621(5) 0.3852(3) 0.084(2) Uiso 1 d U .
O200 O 0.6822(8) 0.8011(5) 0.3506(3) 0.168(3) Uiso 1 d U .
C201 C 0.8536(13) 0.7539(7) 0.4094(5) 0.163(4) Uiso 1 d U .
C199 C 0.6081(13) 0.7609(7) 0.4195(5) 0.159(4) Uiso 1 d U .

loop_
_atom_type_symbol
_atom_type_description
_atom_type_scat_dispersion_real
_atom_type_scat_dispersion_imag
_atom_type_scat_source
C C 0.0033 0.0016 'International Tables Vol C Tables 4.2.6.8 and 6.1.1.4'
H H 0.0000 0.0000 'International Tables Vol C Tables 4.2.6.8 and 6.1.1.4'
N N 0.0061 0.0033 'International Tables Vol C Tables 4.2.6.8 and 6.1.1.4'
O O 0.0106 0.0060 'International Tables Vol C Tables 4.2.6.8 and 6.1.1.4'
P P 0.1023 0.0942 'International Tables Vol C Tables 4.2.6.8 and 6.1.1.4'
S S 0.1246 0.1234 'International Tables Vol C Tables 4.2.6.8 and 6.1.1.4'
Au Au -2.0133 8.8022 'International Tables Vol C Tables 4.2.6.8 and 6.1.1.4'
Cl Cl 0.1484 0.1585 'International Tables Vol C Tables 4.2.6.8 and 6.1.1.4'

loop_
_geom_angle_atom_site_label_1
_geom_angle_atom_site_label_2
_geom_angle_atom_site_label_3
_geom_angle
_geom_angle_site_symmetry_1
_geom_angle_site_symmetry_3
_geom_angle_publ_flag
S1 Au1 S2 74.10(4) . . y
S1 Au1 Cl2 170.68(4) . . y
S2 Au1 Cl2 96.64(5) . . y
S1 Au1 Cl1 93.65(5) . . y
S2 Au1 Cl1 167.52(5) . . y
Cl2 Au1 Cl1 95.64(5) . . y
C1 S1 Au1 89.9(2) . . y
C1 S2 Au1 90.0(2) . . y
C4 C1 S2 128.1(4) . . y
C4 C1 S1 126.0(4) . . y
S2 C1 S1 105.9(3) . . y
O1 C3 C4 118.9(5) . . y
O1 C3 C2 118.4(5) . . y
C4 C3 C2 122.7(5) . . y
C1 C4 C3 116.3(4) . . y
C1 C4 C5 115.7(4) . . y
C3 C4 C5 127.9(4) . . y
O2 C5 C4 119.0(4) . . y
O2 C5 C6 118.7(5) . . y
C4 C5 C6 122.2(5) . . y
S1' Au1' S2' 74.14(4) . . y
S1' Au1' Cl1' 95.06(5) . . y
S2' Au1' Cl1' 169.09(5) . . y
S1' Au1' Cl2' 170.38(4) . . y
S2' Au1' Cl2' 96.32(5) . . y
Cl1' Au1' Cl2' 94.44(5) . . y
C1' S1' Au1' 90.4(2) . . y
C1' S2' Au1' 89.7(2) . . y
C4' C1' S1' 127.7(3) . . y
C4' C1' S2' 126.5(3) . . y
S1' C1' S2' 105.7(2) . . y
O1' C3' C4' 118.4(4) . . y
O1' C3' C2' 118.1(5) . . y
C4' C3' C2' 123.6(4) . . y
C1' C4' C5' 115.6(4) . . y
C1' C4' C3' 116.2(4) . . y
C5' C4' C3' 128.1(4) . . y
O2' C5' C4' 119.0(4) . . y
O2' C5' C6' 118.2(4) . . y
C4' C5' C6' 122.8(4) . . y
N1 P1 C31 115.2(2) . . ?
N1 P1 C21 108.3(2) . . ?
C31 P1 C21 108.6(2) . . ?
N1 P1 C11 109.8(2) . . ?
C31 P1 C11 106.9(2) . . ?
C21 P1 C11 107.9(2) . . ?
N1 P2 C51 111.7(2) . . ?
N1 P2 C41 106.8(2) . . ?
C51 P2 C41 109.9(2) . . ?
N1 P2 C61 116.4(2) . . ?
C51 P2 C61 104.4(2) . . ?
C41 P2 C61 107.4(2) . . ?
P1 N1 P2 136.4(2) . . ?
C16 C11 C12 120.2(4) . . ?
C16 C11 P1 119.8(4) . . ?
C12 C11 P1 120.0(3) . . ?
C13 C12 C11 119.8(5) . . ?
C14 C13 C12 119.4(5) . . ?
C15 C14 C13 120.5(5) . . ?
C14 C15 C16 120.8(5) . . ?
C11 C16 C15 119.2(5) . . ?
C26 C21 C22 120.3(4) . . ?
C26 C21 P1 119.0(3) . . ?
C22 C21 P1 120.7(3) . . ?
C23 C22 C21 119.1(5) . . ?
C24 C23 C22 120.7(5) . . ?
C25 C24 C23 120.1(5) . . ?
C24 C25 C26 120.4(5) . . ?
C21 C26 C25 119.4(5) . . ?
C36 C31 C32 119.5(4) . . ?
C36 C31 P1 120.3(3) . . ?
C32 C31 P1 120.0(3) . . ?
C33 C32 C31 119.7(4) . . ?
C34 C33 C32 120.7(4) . . ?
C33 C34 C35 120.2(4) . . ?
C36 C35 C34 120.3(4) . . ?
C35 C36 C31 119.6(4) . . ?
C46 C41 C42 119.4(4) . . ?
C46 C41 P2 121.5(3) . . ?
C42 C41 P2 119.1(3) . . ?
C41 C42 C43 118.7(4) . . ?
C44 C43 C42 121.8(5) . . ?
C43 C44 C45 119.3(5) . . ?
C44 C45 C46 120.8(5) . . ?
C45 C46 C41 119.9(4) . . ?
C56 C51 C52 119.4(4) . . ?
C56 C51 P2 120.6(3) . . ?
C52 C51 P2 120.0(3) . . ?
C53 C52 C51 120.0(4) . . ?
C52 C53 C54 120.1(4) . . ?
C55 C54 C53 119.8(5) . . ?
C56 C55 C54 120.7(4) . . ?
C55 C56 C51 120.0(4) . . ?
C66 C61 C62 119.7(4) . . ?
C66 C61 P2 120.5(3) . . ?
C62 C61 P2 119.8(3) . . ?
C61 C62 C63 119.5(4) . . ?
C64 C63 C62 120.3(4) . . ?
C63 C64 C65 120.6(4) . . ?
C64 C65 C66 120.2(4) . . ?
C61 C66 C65 119.7(4) . . ?
N2 P3 C81 110.7(2) . . ?
N2 P3 C91 114.0(2) . . ?
C81 P3 C91 107.6(2) . . ?
N2 P3 C71 108.5(2) . . ?
C81 P3 C71 107.7(2) . . ?
C91 P3 C71 108.1(2) . . ?
N2 P4 C111 107.4(2) . . ?
N2 P4 C101 113.5(2) . . ?
C111 P4 C101 107.4(2) . . ?
N2 P4 C121 112.3(2) . . ?
C111 P4 C121 106.0(2) . . ?
C101 P4 C121 109.8(2) . . ?
P4 N2 P3 135.1(2) . . ?
C72 C71 C76 119.2(4) . . ?
C72 C71 P3 120.1(3) . . ?
C76 C71 P3 120.7(3) . . ?
C71 C72 C73 120.6(4) . . ?
C74 C73 C72 119.4(4) . . ?
C73 C74 C75 120.5(4) . . ?
C74 C75 C76 120.2(4) . . ?
C75 C76 C71 120.1(4) . . ?
C86 C81 C82 118.9(4) . . ?
C86 C81 P3 118.5(3) . . ?
C82 C81 P3 122.6(3) . . ?
C83 C82 C81 120.0(4) . . ?
C84 C83 C82 121.0(5) . . ?
C83 C84 C85 119.8(5) . . ?
C84 C85 C86 120.3(5) . . ?
C85 C86 C81 119.9(5) . . ?
C96 C91 C92 119.2(4) . . ?
C96 C91 P3 121.1(3) . . ?
C92 C91 P3 119.4(3) . . ?
C93 C92 C91 120.0(4) . . ?
C94 C93 C92 120.7(4) . . ?
C93 C94 C95 119.2(4) . . ?
C96 C95 C94 120.7(4) . . ?
C95 C96 C91 120.2(4) . . ?
C106 C101 C102 119.4(4) . . ?
C106 C101 P4 121.8(3) . . ?
C102 C101 P4 118.5(3) . . ?
C103 C102 C101 120.1(5) . . ?
C102 C103 C104 120.6(5) . . ?
C103 C104 C105 119.5(5) . . ?
C106 C105 C104 120.7(5) . . ?
C105 C106 C101 119.7(5) . . ?
C116 C111 C112 119.2(4) . . ?
C116 C111 P4 120.6(3) . . ?
C112 C111 P4 119.9(3) . . ?
C113 C112 C111 120.3(5) . . ?
C112 C113 C114 119.3(5) . . ?
C115 C114 C113 121.3(5) . . ?
C114 C115 C116 119.9(5) . . ?
C111 C116 C115 119.8(5) . . ?
C122 C121 C126 119.9(4) . . ?
C122 C121 P4 119.5(3) . . ?
C126 C121 P4 120.3(4) . . ?
C121 C122 C123 120.5(4) . . ?
C124 C123 C122 120.0(5) . . ?
C123 C124 C125 120.1(4) . . ?
C126 C125 C124 120.7(5) . . ?
C125 C126 C121 118.8(5) . . ?
O200 C200 C199 111.9(9) . . ?
O200 C200 C201 126.0(9) . . ?
C199 C200 C201 115.3(9) . . ?

loop_
_geom_bond_atom_site_label_1
_geom_bond_atom_site_label_2
_geom_bond_distance
_geom_bond_site_symmetry_2
_geom_bond_publ_flag
Au1 S1 2.2961(13) . y
Au1 S2 2.2969(12) . y
Au1 Cl2 2.3626(14) . y
Au1 Cl1 2.3662(13) . y
S1 C1 1.736(5) . y
S2 C1 1.732(5) . y
C1 C4 1.374(6) . y
C2 C3 1.506(7) . y
C3 O1 1.221(6) . y
C3 C4 1.473(7) . y
C4 C5 1.487(6) . y
C5 O2 1.220(6) . y
C5 C6 1.502(6) . y
Au1' S1' 2.2864(12) . y
Au1' S2' 2.2951(12) . y
Au1' Cl1' 2.3491(13) . y
Au1' Cl2' 2.3542(14) . y
S1' C1' 1.725(4) . y
S2' C1' 1.740(4) . y
C1' C4' 1.375(6) . y
C2' C3' 1.498(7) . y
C3' O1' 1.224(6) . y
C3' C4' 1.481(6) . y
C4' C5' 1.476(6) . y
C5' O2' 1.229(5) . y
C5' C6' 1.502(6) . y
P1 N1 1.585(4) . ?
P1 C31 1.798(4) . ?
P1 C21 1.806(4) . ?
P1 C11 1.806(5) . ?
P2 N1 1.587(4) . ?
P2 C51 1.797(5) . ?
P2 C41 1.798(4) . ?
P2 C61 1.800(4) . ?
C11 C16 1.378(6) . ?
C11 C12 1.395(6) . ?
C12 C13 1.396(6) . ?
C13 C14 1.379(7) . ?
C14 C15 1.365(7) . ?
C15 C16 1.397(6) . ?
C21 C26 1.373(6) . ?
C21 C22 1.387(6) . ?
C22 C23 1.388(6) . ?
C23 C24 1.366(7) . ?
C24 C25 1.364(7) . ?
C25 C26 1.396(6) . ?
C31 C36 1.403(6) . ?
C31 C32 1.405(6) . ?
C32 C33 1.381(6) . ?
C33 C34 1.378(6) . ?
C34 C35 1.388(6) . ?
C35 C36 1.386(6) . ?
C41 C46 1.395(6) . ?
C41 C42 1.400(6) . ?
C42 C43 1.401(6) . ?
C43 C44 1.361(7) . ?
C44 C45 1.379(6) . ?
C45 C46 1.389(6) . ?
C51 C56 1.391(6) . ?
C51 C52 1.405(6) . ?
C52 C53 1.377(6) . ?
C53 C54 1.391(6) . ?
C54 C55 1.380(6) . ?
C55 C56 1.375(6) . ?
C61 C66 1.389(6) . ?
C61 C62 1.394(6) . ?
C62 C63 1.399(6) . ?
C63 C64 1.362(6) . ?
C64 C65 1.379(6) . ?
C65 C66 1.391(6) . ?
P3 N2 1.591(4) . ?
P3 C81 1.793(4) . ?
P3 C91 1.800(4) . ?
P3 C71 1.803(4) . ?
P4 N2 1.586(4) . ?
P4 C111 1.793(4) . ?
P4 C101 1.804(5) . ?
P4 C121 1.808(4) . ?
C71 C72 1.385(6) . ?
C71 C76 1.386(6) . ?
C72 C73 1.394(6) . ?
C73 C74 1.368(6) . ?
C74 C75 1.380(6) . ?
C75 C76 1.381(6) . ?
C81 C86 1.395(6) . ?
C81 C82 1.402(6) . ?
C82 C83 1.380(6) . ?
C83 C84 1.365(7) . ?
C84 C85 1.385(7) . ?
C85 C86 1.388(6) . ?
C91 C96 1.389(6) . ?
C91 C92 1.394(5) . ?
C92 C93 1.389(6) . ?
C93 C94 1.376(6) . ?
C94 C95 1.390(6) . ?
C95 C96 1.381(6) . ?
C101 C106 1.394(6) . ?
C101 C102 1.404(6) . ?
C102 C103 1.377(7) . ?
C103 C104 1.384(7) . ?
C104 C105 1.388(7) . ?
C105 C106 1.385(6) . ?
C111 C116 1.388(6) . ?
C111 C112 1.401(6) . ?
C112 C113 1.377(6) . ?
C113 C114 1.381(7) . ?
C114 C115 1.362(7) . ?
C115 C116 1.392(6) . ?
C121 C122 1.381(6) . ?
C121 C126 1.405(6) . ?
C122 C123 1.384(6) . ?
C123 C124 1.375(7) . ?
C124 C125 1.387(7) . ?
C125 C126 1.386(6) . ?
C200 O200 1.254(9) . ?
C200 C199 1.407(12) . ?
C200 C201 1.544(12) . ?
